data_1546460
loop_
_publ_author_name
'Seeka, Chonticha'
'Prabpai, Samran'
'Kongsaeree, Palangpon'
'Tewtrakul, Supinya'
'Lhinhatrakool, Thitima'
'Sutthivaiyakit, Somyote'

_publ_section_title
;
 Anti-inflammatory 12,20-Epoxypregnane and 11,12-seco-Pregnane Glycosides
 from the Stems of Hoya kerrii.
;
_journal_issue 6
_journal_name_full 'Journal of natural products'
_journal_page_first 1714
_journal_page_last 1724
_journal_paper_doi 10.1021/acs.jnatprod.6b00730
_journal_volume 80
_journal_year 2017
_chemical_absolute_configuration unk
_chemical_compound_source 'Hoya kerrii'
_chemical_formula_moiety 'C31 H46 O10'
_chemical_formula_sum 'C31 H46 O10'
_chemical_formula_weight 578.68
_chemical_name_common 'kerriipregnane B 3-O-\^I^2^-D-diginopyranoside acetate'
_space_group_crystal_system orthorhombic
_space_group_IT_number 18
_space_group_name_Hall 'P 2 2ab'
_space_group_name_H-M_alt 'P 21 21 2'
_symmetry_cell_setting orthorhombic
_symmetry_Int_Tables_number 18
_symmetry_space_group_name_Hall 'P 2 2ab'
_symmetry_space_group_name_H-M 'P 21 21 2'
_atom_sites_solution_hydrogens mixed
_atom_sites_solution_primary direct
_atom_sites_solution_secondary difmap
_audit_creation_method SHELXL-2013
_cell_angle_alpha 90
_cell_angle_beta 90.0000(10)
_cell_angle_gamma 90
_cell_formula_units_Z 4
_cell_length_a 27.6220(4)
_cell_length_b 19.96800(10)
_cell_length_c 5.6990(5)
_cell_measurement_reflns_used 4571
_cell_measurement_temperature 298(2)
_cell_measurement_theta_max 21.967
_cell_measurement_theta_min 0.998
_cell_volume 3143.3(3)
_computing_cell_refinement 'HKL Scalepack (Otwinowski & Minor 1997)'
_computing_data_collection 'Collect (Bruker AXS BV, 1997-2004)'
_computing_data_reduction 'Denzo and Scalepak (Otwinowski & Minor, 1997)'
_computing_molecular_graphics 'platon and mercury 3.5'
_computing_publication_material 'J Nat Proc'
_computing_structure_refinement 'SHELXL-2013 (Sheldrick, 2013)'
_computing_structure_solution SIR-97
_diffrn_ambient_temperature 298(2)
_diffrn_detector_area_resol_mean 14
_diffrn_measured_fraction_theta_full 0.840
_diffrn_measured_fraction_theta_max 0.980
_diffrn_measurement_device_type 'Kappa CCD2000'
_diffrn_measurement_method CCD
_diffrn_radiation_probe x-ray
_diffrn_radiation_type MoK\a
_diffrn_radiation_wavelength 0.71073
_diffrn_reflns_av_R_equivalents 0.0580
_diffrn_reflns_av_unetI/netI 0.0339
_diffrn_reflns_Laue_measured_fraction_max 0.980
_diffrn_reflns_limit_h_max 30
_diffrn_reflns_limit_h_min -31
_diffrn_reflns_limit_k_max 22
_diffrn_reflns_limit_k_min 0
_diffrn_reflns_limit_l_max 6
_diffrn_reflns_limit_l_min 0
_diffrn_reflns_number 5050
_diffrn_reflns_point_group_measured_fraction_max 0.963
_diffrn_reflns_theta_full 25.242
_diffrn_reflns_theta_max 23.786
_diffrn_reflns_theta_min 2.950
_diffrn_source 'fine-focus sealed tube'
_exptl_absorpt_coefficient_mu 0.090
_exptl_absorpt_correction_type none
_exptl_crystal_colour colorless
_exptl_crystal_density_diffrn 1.223
_exptl_crystal_density_method 'not measured'
_exptl_crystal_description prism
_exptl_crystal_F_000 1248
_exptl_crystal_size_max 0.30
_exptl_crystal_size_mid 0.15
_exptl_crystal_size_min 0.15
_refine_diff_density_max 0.236
_refine_diff_density_min -0.161
_refine_diff_density_rms 0.035
_refine_ls_extinction_coef 0.066(9)
_refine_ls_extinction_expression Fc^*^=kFc[1+0.001xFc^2^\l^3^/sin(2\q)]^-1/4^
_refine_ls_extinction_method SHELXL
_refine_ls_goodness_of_fit_ref 1.043
_refine_ls_hydrogen_treatment constr
_refine_ls_matrix_type full
_refine_ls_number_parameters 378
_refine_ls_number_reflns 4650
_refine_ls_number_restraints 0
_refine_ls_restrained_S_all 1.043
_refine_ls_R_factor_all 0.0594
_refine_ls_R_factor_gt 0.0520
_refine_ls_shift/su_max 0.001
_refine_ls_shift/su_mean 0.000
_refine_ls_structure_factor_coef Fsqd
_refine_ls_weighting_details 'w=1/[\s^2^(Fo^2^)+(0.0885P)^2^+0.9317P] where P=(Fo^2^+2Fc^2^)/3'
_refine_ls_weighting_scheme calc
_refine_ls_wR_factor_gt 0.1346
_refine_ls_wR_factor_ref 0.1424
_reflns_Friedel_coverage 0.684
_reflns_Friedel_fraction_full 0.790
_reflns_Friedel_fraction_max 0.939
_reflns_number_gt 4200
_reflns_number_total 4650
_reflns_threshold_expression 'I > 2\s(I)'
_cod_data_source_file np6b00730_si_004.cif
_cod_data_source_block cmpd8a
_cod_database_code 1546460
_shelx_space_group_comment
;
The symmetry employed for this shelxl refinement is uniquely defined
by the following loop, which should always be used as a source of
symmetry information in preference to the above space-group names.
They are only intended as comments.
;
_shelx_estimated_absorpt_t_min 0.973
_shelx_estimated_absorpt_t_max 0.978
_shelxl_version_number 2013-4

loop_
_space_group_symop_operation_xyz
'x, y, z'
'-x, -y, z'
'x+1/2, -y+1/2, -z'
'-x+1/2, y+1/2, -z'

loop_
_atom_site_label
_atom_site_type_symbol
_atom_site_fract_x
_atom_site_fract_y
_atom_site_fract_z
_atom_site_U_iso_or_equiv
_atom_site_adp_type
_atom_site_occupancy
_atom_site_site_symmetry_order
_atom_site_calc_flag
_atom_site_refinement_flags_posn
_atom_site_refinement_flags_adp
O22 O -0.90195(9) 0.01435(12) -1.0566(4) 0.0440(7) Uani 1 1 d . .
O28 O -0.98337(9) -0.30398(13) -0.8911(4) 0.0447(7) Uani 1 1 d . .
O7' O -1.04005(9) -0.28402(13) -1.1738(5) 0.0516(7) Uani 1 1 d . .
O9' O -1.12114(9) -0.36986(16) -1.1894(5) 0.0589(8) Uani 1 1 d . .
C9 C -0.87283(12) -0.06227(16) -0.7729(5) 0.0314(7) Uani 1 1 d . .
H9 H -0.8521 -0.0766 -0.9029 0.038 Uiso 1 1 calc R U
C4 C -0.93046(13) -0.23783(17) -0.6611(6) 0.0392(8) Uani 1 1 d . .
H4A H -0.9578 -0.2309 -0.5571 0.047 Uiso 1 1 calc R U
H4B H -0.9134 -0.2775 -0.6082 0.047 Uiso 1 1 calc R U
O24 O -0.89740(13) 0.05060(14) -0.6896(5) 0.0649(9) Uani 1 1 d . .
C10 C -0.91523(11) -0.11368(16) -0.7516(5) 0.0306(7) Uani 1 1 d . .
C11 C -0.89153(12) 0.00658(17) -0.8299(6) 0.0375(8) Uani 1 1 d . .
O25 O -0.78385(11) 0.00419(16) -0.7620(5) 0.0621(8) Uani 1 1 d . .
C8 C -0.84180(12) -0.05980(16) -0.5516(6) 0.0356(8) Uani 1 1 d . .
H8 H -0.8624 -0.0482 -0.4178 0.043 Uiso 1 1 calc R U
C19 C -0.95661(12) -0.08409(18) -0.6039(6) 0.0420(8) Uani 1 1 d . .
H19A H -0.9437 -0.0656 -0.4617 0.063 Uiso 1 1 calc R U
H19B H -0.9794 -0.1187 -0.5663 0.063 Uiso 1 1 calc R U
H19C H -0.9726 -0.0495 -0.6915 0.063 Uiso 1 1 calc R U
C5 C -0.89703(12) -0.17834(17) -0.6436(5) 0.0335(7) Uani 1 1 d . .
C6 C -0.85420(13) -0.18367(17) -0.5410(6) 0.0410(8) Uani 1 1 d . .
H6 H -0.8454 -0.2257 -0.4852 0.049 Uiso 1 1 calc R U
C1' C -1.00208(14) -0.32773(19) -1.1027(6) 0.0442(9) Uani 1 1 d . .
H1' H -0.9766 -0.3281 -1.2222 0.053 Uiso 1 1 calc R U
C1 C -0.93417(13) -0.12979(18) -0.9987(6) 0.0413(8) Uani 1 1 d . .
H1 H -0.9488 -0.0898 -1.0643 0.050 Uiso 1 1 calc R U
H1AB H -0.9070 -0.1419 -1.0978 0.050 Uiso 1 1 calc R U
C3 C -0.94918(13) -0.24981(17) -0.9095(6) 0.0391(8) Uani 1 1 d . .
H3 H -0.9222 -0.2636 -1.0103 0.047 Uiso 1 1 calc R U
O8' O -1.06332(12) -0.48697(15) -1.2503(6) 0.0708(9) Uani 1 1 d . .
C2 C -0.97104(14) -0.18601(18) -1.0045(6) 0.0451(9) Uani 1 1 d . .
H2A H -0.9990 -0.1737 -0.9109 0.054 Uiso 1 1 calc R U
H2B H -0.9818 -0.1932 -1.1646 0.054 Uiso 1 1 calc R U
C14 C -0.80195(12) -0.00747(19) -0.5742(6) 0.0401(8) Uani 1 1 d . .
C7 C -0.81891(13) -0.12830(19) -0.5074(7) 0.0477(9) Uani 1 1 d . .
H7A H -0.7919 -0.1345 -0.6138 0.057 Uiso 1 1 calc R U
H7B H -0.8065 -0.1298 -0.3483 0.057 Uiso 1 1 calc R U
C2' C -1.02102(15) -0.39751(19) -1.0673(7) 0.0499(10) Uani 1 1 d . .
H2'A H -1.0441 -0.3979 -0.9389 0.060 Uiso 1 1 calc R U
H2'B H -0.9945 -0.4272 -1.0268 0.060 Uiso 1 1 calc R U
C3' C -1.04535(15) -0.4219(2) -1.2897(7) 0.0523(10) Uani 1 1 d . .
H3' H -1.0208 -0.4243 -1.4136 0.063 Uiso 1 1 calc R U
C5' C -1.06152(15) -0.3035(2) -1.3922(8) 0.0569(11) Uani 1 1 d . .
H5' H -1.0359 -0.3061 -1.5109 0.068 Uiso 1 1 calc R U
O26 O -0.67637(14) 0.18685(19) 0.0100(9) 0.1033(15) Uani 1 1 d . .
C4' C -1.08423(14) -0.3724(2) -1.3668(7) 0.0510(10) Uani 1 1 d . .
H4' H -1.0983 -0.3866 -1.5166 0.061 Uiso 1 1 calc R U
O13' O -1.17534(13) -0.4186(3) -1.4228(7) 0.1036(15) Uani 1 1 d . .
C15 C -0.78596(16) 0.0276(2) -0.3565(7) 0.0574(11) Uani 1 1 d . .
H15A H -0.7806 -0.0059 -0.2359 0.069 Uiso 1 1 calc R U
H15B H -0.8122 0.0560 -0.3035 0.069 Uiso 1 1 calc R U
C17 C -0.73004(16) 0.1101(2) -0.1565(8) 0.0590(11) Uani 1 1 d . .
H17 H -0.7370 0.0816 -0.0207 0.071 Uiso 1 1 calc R U
C16 C -0.74142(18) 0.0694(3) -0.3762(9) 0.0695(13) Uani 1 1 d . .
H16A H -0.7452 0.0998 -0.5075 0.083 Uiso 1 1 calc R U
H16B H -0.7141 0.0404 -0.4100 0.083 Uiso 1 1 calc R U
C11' C -1.16465(15) -0.3958(2) -1.2373(9) 0.0630(12) Uani 1 1 d . .
C20 C -0.67737(18) 0.1298(3) -0.1428(10) 0.0747(14) Uani 1 1 d . .
H20 H -0.6662 0.1434 -0.2991 0.090 Uiso 1 1 calc R U
C23 C -0.92499(17) 0.0759(2) -1.1248(8) 0.0613(11) Uani 1 1 d . .
H23A H -0.9252 0.0793 -1.2928 0.092 Uiso 1 1 calc R U
H23B H -0.9075 0.1131 -1.0599 0.092 Uiso 1 1 calc R U
H23C H -0.9577 0.0765 -1.0673 0.092 Uiso 1 1 calc R U
C13 C -0.7558(2) 0.1758(3) -0.1181(13) 0.0880(18) Uani 1 1 d . .
H13 H -0.7586 0.1985 -0.2700 0.106 Uiso 1 1 calc R U
C12' C -1.19675(17) -0.3921(3) -1.0294(10) 0.0779(14) Uani 1 1 d . .
H12A H -1.1780 -0.3993 -0.8897 0.117 Uiso 1 1 calc R U
H12B H -1.2214 -0.4258 -1.0410 0.117 Uiso 1 1 calc R U
H12C H -1.2116 -0.3487 -1.0229 0.117 Uiso 1 1 calc R U
C10' C -1.0769(2) -0.5204(3) -1.4617(11) 0.0866(17) Uani 1 1 d . .
H10A H -1.0526 -0.5130 -1.5792 0.130 Uiso 1 1 calc R U
H10B H -1.1073 -0.5033 -1.5158 0.130 Uiso 1 1 calc R U
H10C H -1.0798 -0.5676 -1.4321 0.130 Uiso 1 1 calc R U
C12 C -0.7208(2) 0.2132(3) 0.0264(16) 0.121(3) Uani 1 1 d . .
C6' C -1.0965(2) -0.2496(3) -1.4636(11) 0.0912(17) Uani 1 1 d . .
H6'A H -1.1212 -0.2452 -1.3460 0.137 Uiso 1 1 calc R U
H6'B H -1.1112 -0.2612 -1.6108 0.137 Uiso 1 1 calc R U
H6'C H -1.0796 -0.2078 -1.4796 0.137 Uiso 1 1 calc R U
C21 C -0.6431(2) 0.0793(3) -0.0451(13) 0.1005(19) Uani 1 1 d . .
H21A H -0.6118 0.0992 -0.0259 0.151 Uiso 1 1 calc R U
H21B H -0.6408 0.0420 -0.1509 0.151 Uiso 1 1 calc R U
H21C H -0.6548 0.0640 0.1043 0.151 Uiso 1 1 calc R U
O27 O -0.7272(3) 0.2617(3) 0.142(2) 0.241(5) Uani 1 1 d . .
C18 C -0.8056(3) 0.1748(4) -0.0052(18) 0.141(3) Uani 1 1 d . .
H18A H -0.8299 0.1699 -0.1246 0.211 Uiso 1 1 calc R U
H18B H -0.8108 0.2159 0.0782 0.211 Uiso 1 1 calc R U
H18C H -0.8076 0.1378 0.1022 0.211 Uiso 1 1 calc R U

loop_
_atom_site_aniso_label
_atom_site_aniso_U_11
_atom_site_aniso_U_22
_atom_site_aniso_U_33
_atom_site_aniso_U_23
_atom_site_aniso_U_13
_atom_site_aniso_U_12
O22 0.0589(15) 0.0438(14) 0.0292(12) 0.0029(11) -0.0045(11) 0.0122(12)
O28 0.0496(14) 0.0493(15) 0.0352(13) -0.0060(11) 0.0001(11) -0.0168(12)
O7' 0.0495(15) 0.0543(16) 0.0511(15) -0.0072(13) -0.0066(13) -0.0079(13)
O9' 0.0420(14) 0.081(2) 0.0534(16) -0.0142(16) -0.0003(13) -0.0151(14)
C9 0.0372(17) 0.0355(17) 0.0214(14) -0.0008(13) -0.0002(13) -0.0016(14)
C4 0.0439(19) 0.0393(19) 0.0343(17) 0.0027(15) -0.0032(15) -0.0016(15)
O24 0.113(3) 0.0434(15) 0.0381(15) -0.0082(13) -0.0023(15) 0.0142(16)
C10 0.0332(16) 0.0366(18) 0.0220(14) -0.0013(13) -0.0018(13) -0.0010(13)
C11 0.0437(18) 0.0385(19) 0.0304(16) -0.0004(16) 0.0004(15) 0.0001(15)
O25 0.0685(18) 0.080(2) 0.0379(15) 0.0008(15) 0.0042(13) -0.0297(16)
C8 0.0396(17) 0.0410(18) 0.0261(16) -0.0006(15) -0.0034(14) -0.0043(15)
C19 0.0397(18) 0.047(2) 0.0394(18) 0.0017(16) 0.0037(16) 0.0042(16)
C5 0.0392(18) 0.0382(18) 0.0232(14) -0.0038(14) 0.0007(14) 0.0002(15)
C6 0.0439(19) 0.0368(19) 0.0423(18) 0.0028(16) -0.0104(16) 0.0034(15)
C1' 0.0441(19) 0.054(2) 0.0345(17) -0.0077(17) -0.0021(16) -0.0087(18)
C1 0.052(2) 0.048(2) 0.0246(16) 0.0038(15) -0.0068(15) -0.0113(16)
C3 0.0412(17) 0.044(2) 0.0315(17) -0.0059(15) 0.0013(15) -0.0117(16)
O8' 0.081(2) 0.0530(17) 0.079(2) -0.0121(17) -0.0150(17) -0.0223(16)
C2 0.053(2) 0.055(2) 0.0270(16) 0.0007(16) -0.0122(15) -0.0134(17)
C14 0.0446(18) 0.046(2) 0.0298(17) 0.0005(16) -0.0023(15) -0.0064(16)
C7 0.0408(19) 0.048(2) 0.054(2) 0.0072(19) -0.0191(18) -0.0036(16)
C2' 0.052(2) 0.049(2) 0.049(2) -0.0061(19) -0.0044(18) -0.0096(18)
C3' 0.051(2) 0.053(2) 0.053(2) -0.0139(19) -0.0001(19) -0.0146(18)
C5' 0.058(2) 0.065(3) 0.048(2) -0.002(2) -0.0095(19) -0.014(2)
O26 0.079(2) 0.080(2) 0.151(4) -0.028(3) -0.045(3) -0.015(2)
C4' 0.044(2) 0.068(3) 0.0407(19) -0.0107(19) 0.0013(17) -0.0174(19)
O13' 0.071(2) 0.172(4) 0.068(2) -0.015(3) -0.0144(19) -0.053(3)
C15 0.065(3) 0.067(3) 0.040(2) -0.0044(19) -0.0074(19) -0.025(2)
C17 0.068(3) 0.054(2) 0.055(2) -0.003(2) -0.015(2) -0.016(2)
C16 0.079(3) 0.070(3) 0.060(3) -0.009(2) 0.000(2) -0.030(3)
C11' 0.046(2) 0.082(3) 0.061(3) 0.004(2) -0.006(2) -0.014(2)
C20 0.071(3) 0.078(3) 0.075(3) -0.002(3) -0.005(3) -0.021(3)
C23 0.077(3) 0.057(2) 0.050(2) 0.009(2) -0.008(2) 0.025(2)
C13 0.078(3) 0.069(3) 0.118(5) -0.011(3) -0.047(3) -0.006(3)
C12' 0.053(2) 0.100(4) 0.080(3) 0.001(3) 0.003(3) -0.007(3)
C10' 0.090(4) 0.067(3) 0.103(4) -0.037(3) -0.026(3) -0.012(3)
C12 0.102(5) 0.073(4) 0.188(8) -0.057(5) -0.076(5) 0.014(3)
C6' 0.094(4) 0.085(4) 0.094(4) 0.011(3) -0.040(3) -0.005(3)
C21 0.073(3) 0.117(5) 0.111(5) -0.009(4) -0.009(3) 0.015(3)
O27 0.176(6) 0.140(5) 0.407(13) -0.183(7) -0.160(8) 0.060(4)
C18 0.090(4) 0.133(6) 0.200(10) -0.063(7) -0.041(6) 0.027(4)

loop_
_atom_type_symbol
_atom_type_description
_atom_type_scat_dispersion_real
_atom_type_scat_dispersion_imag
_atom_type_scat_source
C C 0.0030 0.0020 'International Tables Vol C Tables 4.2.6.8 and 6.1.1.4'
H H 0.0000 0.0000 'International Tables Vol C Tables 4.2.6.8 and 6.1.1.4'
O O 0.0110 0.0060 'International Tables Vol C Tables 4.2.6.8 and 6.1.1.4'

loop_
_geom_angle_atom_site_label_1
_geom_angle_atom_site_label_2
_geom_angle_atom_site_label_3
_geom_angle
C11 O22 C23 117.2(3)
C1' O28 C3 115.8(3)
C1' O7' C5' 112.7(3)
C11' O9' C4' 118.8(3)
C11 C9 C8 110.0(3)
C11 C9 C10 111.1(3)
C8 C9 C10 112.2(2)
C11 C9 H9 107.8
C8 C9 H9 107.8
C10 C9 H9 107.8
C5 C4 C3 113.1(3)
C5 C4 H4A 109.0
C3 C4 H4A 109.0
C5 C4 H4B 109.0
C3 C4 H4B 109.0
H4A C4 H4B 107.8
C5 C10 C1 107.9(3)
C5 C10 C19 110.6(3)
C1 C10 C19 109.2(3)
C5 C10 C9 110.0(2)
C1 C10 C9 108.8(2)
C19 C10 C9 110.3(3)
O24 C11 O22 122.1(3)
O24 C11 C9 124.9(3)
O22 C11 C9 112.9(3)
C14 C8 C9 111.0(3)
C14 C8 C7 109.2(3)
C9 C8 C7 109.9(3)
C14 C8 H8 108.9
C9 C8 H8 108.9
C7 C8 H8 108.9
C10 C19 H19A 109.5
C10 C19 H19B 109.5
H19A C19 H19B 109.5
C10 C19 H19C 109.5
H19A C19 H19C 109.5
H19B C19 H19C 109.5
C6 C5 C4 120.9(3)
C6 C5 C10 123.0(3)
C4 C5 C10 116.2(3)
C5 C6 C7 125.7(3)
C5 C6 H6 117.2
C7 C6 H6 117.2
O28 C1' O7' 108.1(3)
O28 C1' C2' 109.1(3)
O7' C1' C2' 110.5(3)
O28 C1' H1' 109.7
O7' C1' H1' 109.7
C2' C1' H1' 109.7
C2 C1 C10 113.8(3)
C2 C1 H1 108.8
C10 C1 H1 108.8
C2 C1 H1AB 108.8
C10 C1 H1AB 108.8
H1 C1 H1AB 107.7
O28 C3 C2 113.4(3)
O28 C3 C4 105.8(3)
C2 C3 C4 109.6(3)
O28 C3 H3 109.3
C2 C3 H3 109.3
C4 C3 H3 109.3
C3' O8' C10' 112.9(4)
C3 C2 C1 110.4(3)
C3 C2 H2A 109.6
C1 C2 H2A 109.6
C3 C2 H2B 109.6
C1 C2 H2B 109.6
H2A C2 H2B 108.1
O25 C14 C15 121.7(3)
O25 C14 C8 120.5(3)
C15 C14 C8 117.8(3)
C6 C7 C8 111.9(3)
C6 C7 H7A 109.2
C8 C7 H7A 109.2
C6 C7 H7B 109.2
C8 C7 H7B 109.2
H7A C7 H7B 107.9
C1' C2' C3' 109.9(3)
C1' C2' H2'A 109.7
C3' C2' H2'A 109.7
C1' C2' H2'B 109.7
C3' C2' H2'B 109.7
H2'A C2' H2'B 108.2
O8' C3' C2' 108.6(3)
O8' C3' C4' 113.3(3)
C2' C3' C4' 110.2(3)
O8' C3' H3' 108.2
C2' C3' H3' 108.2
C4' C3' H3' 108.2
O7' C5' C6' 107.9(4)
O7' C5' C4' 109.5(3)
C6' C5' C4' 114.1(4)
O7' C5' H5' 108.4
C6' C5' H5' 108.4
C4' C5' H5' 108.4
C12 O26 C20 109.7(4)
O9' C4' C5' 109.2(3)
O9' C4' C3' 108.7(3)
C5' C4' C3' 108.9(3)
O9' C4' H4' 110.0
C5' C4' H4' 110.0
C3' C4' H4' 110.0
C14 C15 C16 116.4(4)
C14 C15 H15A 108.2
C16 C15 H15A 108.2
C14 C15 H15B 108.2
C16 C15 H15B 108.2
H15A C15 H15B 107.3
C13 C17 C20 102.7(4)
C13 C17 C16 119.0(4)
C20 C17 C16 112.4(4)
C13 C17 H17 107.4
C20 C17 H17 107.4
C16 C17 H17 107.4
C15 C16 C17 114.0(4)
C15 C16 H16A 108.8
C17 C16 H16A 108.8
C15 C16 H16B 108.8
C17 C16 H16B 108.8
H16A C16 H16B 107.6
O13' C11' O9' 123.6(4)
O13' C11' C12' 125.6(4)
O9' C11' C12' 110.8(4)
O26 C20 C21 107.4(5)
O26 C20 C17 104.9(4)
C21 C20 C17 117.0(5)
O26 C20 H20 109.1
C21 C20 H20 109.1
C17 C20 H20 109.1
O22 C23 H23A 109.5
O22 C23 H23B 109.5
H23A C23 H23B 109.5
O22 C23 H23C 109.5
H23A C23 H23C 109.5
H23B C23 H23C 109.5
C12 C13 C17 102.2(4)
C12 C13 C18 111.3(6)
C17 C13 C18 118.5(5)
C12 C13 H13 108.1
C17 C13 H13 108.1
C18 C13 H13 108.1
C11' C12' H12A 109.5
C11' C12' H12B 109.5
H12A C12' H12B 109.5
C11' C12' H12C 109.5
H12A C12' H12C 109.5
H12B C12' H12C 109.5
O8' C10' H10A 109.5
O8' C10' H10B 109.5
H10A C10' H10B 109.5
O8' C10' H10C 109.5
H10A C10' H10C 109.5
H10B C10' H10C 109.5
O27 C12 O26 119.8(6)
O27 C12 C13 128.9(6)
O26 C12 C13 111.3(5)
C5' C6' H6'A 109.5
C5' C6' H6'B 109.5
H6'A C6' H6'B 109.5
C5' C6' H6'C 109.5
H6'A C6' H6'C 109.5
H6'B C6' H6'C 109.5
C20 C21 H21A 109.5
C20 C21 H21B 109.5
H21A C21 H21B 109.5
C20 C21 H21C 109.5
H21A C21 H21C 109.5
H21B C21 H21C 109.5
C13 C18 H18A 109.5
C13 C18 H18B 109.5
H18A C18 H18B 109.5
C13 C18 H18C 109.5
H18A C18 H18C 109.5
H18B C18 H18C 109.5

loop_
_geom_bond_atom_site_label_1
_geom_bond_atom_site_label_2
_geom_bond_distance
O22 C11 1.333(4)
O22 C23 1.438(5)
O28 C1' 1.396(4)
O28 C3 1.440(4)
O7' C1' 1.423(5)
O7' C5' 1.432(5)
O9' C11' 1.337(5)
O9' C4' 1.436(5)
C9 C11 1.504(5)
C9 C8 1.526(4)
C9 C10 1.562(4)
C9 H9 0.9800
C4 C5 1.508(5)
C4 C3 1.526(5)
C4 H4A 0.9700
C4 H4B 0.9700
O24 C11 1.199(4)
C10 C5 1.516(5)
C10 C1 1.536(4)
C10 C19 1.538(5)
O25 C14 1.204(4)
C8 C14 1.523(5)
C8 C7 1.528(5)
C8 H8 0.9800
C19 H19A 0.9600
C19 H19B 0.9600
C19 H19C 0.9600
C5 C6 1.324(5)
C6 C7 1.486(5)
C6 H6 0.9300
C1' C2' 1.502(5)
C1' H1' 0.9800
C1 C2 1.516(5)
C1 H1 0.9700
C1 H1AB 0.9700
C3 C2 1.510(5)
C3 H3 0.9800
O8' C3' 1.409(5)
O8' C10' 1.427(6)
C2 H2A 0.9700
C2 H2B 0.9700
C14 C15 1.491(5)
C7 H7A 0.9700
C7 H7B 0.9700
C2' C3' 1.515(6)
C2' H2'A 0.9700
C2' H2'B 0.9700
C3' C4' 1.524(6)
C3' H3' 0.9800
C5' C6' 1.503(7)
C5' C4' 1.519(6)
C5' H5' 0.9800
O26 C12 1.339(8)
O26 C20 1.434(7)
C4' H4' 0.9800
O13' C11' 1.189(6)
C15 C16 1.491(6)
C15 H15A 0.9700
C15 H15B 0.9700
C17 C13 1.509(7)
C17 C20 1.510(6)
C17 C16 1.525(6)
C17 H17 0.9800
C16 H16A 0.9700
C16 H16B 0.9700
C11' C12' 1.481(7)
C20 C21 1.492(8)
C20 H20 0.9800
C23 H23A 0.9600
C23 H23B 0.9600
C23 H23C 0.9600
C13 C12 1.473(7)
C13 C18 1.518(11)
C13 H13 0.9800
C12' H12A 0.9600
C12' H12B 0.9600
C12' H12C 0.9600
C10' H10A 0.9600
C10' H10B 0.9600
C10' H10C 0.9600
C12 O27 1.186(8)
C6' H6'A 0.9600
C6' H6'B 0.9600
C6' H6'C 0.9600
C21 H21A 0.9600
C21 H21B 0.9600
C21 H21C 0.9600
C18 H18A 0.9600
C18 H18B 0.9600
C18 H18C 0.9600
